data_7055222
loop_
_publ_author_name
'Mutneja, Ruchi'
'Singh, Raghubir'
'Kaur, Varinder'
'Wagler, J\"org'
'Fels, Sabine'
'Kroke, Edwin'

_publ_section_title
;
 Schiff base tailed silatranes for the fabrication of functionalized
 silica based magnetic nano-cores possessing active sites for the
 adsorption of copper ions
;
_journal_issue 2
_journal_name_full 'New J. Chem.'
_journal_page_first 1640
_journal_paper_doi 10.1039/C5NJ02287H
_journal_volume 40
_journal_year 2016
_chemical_formula_moiety 'C23 H30 N2 O5 Si, 0.15(H2 O)'
_chemical_formula_sum 'C23 H30.3 N2 O5.15 Si'
_chemical_formula_weight 445.28
_chemical_name_systematic
;
 ?
;
_space_group_IT_number 14
_symmetry_cell_setting monoclinic
_symmetry_space_group_name_Hall '-P 2ybc'
_symmetry_space_group_name_H-M 'P 1 21/c 1'
_atom_sites_solution_hydrogens geom
_atom_sites_solution_primary direct
_atom_sites_solution_secondary difmap
_audit_creation_method SHELXL-97
_audit_update_record
;
2015-11-13 deposited with the CCDC.
2015-12-10 downloaded from the CCDC.
;
_cell_angle_alpha 90.00
_cell_angle_beta 100.095(5)
_cell_angle_gamma 90.00
_cell_formula_units_Z 4
_cell_length_a 10.7352(6)
_cell_length_b 13.3873(5)
_cell_length_c 16.2758(10)
_cell_measurement_reflns_used 18967
_cell_measurement_temperature 150(2)
_cell_measurement_theta_max 27.31
_cell_measurement_theta_min 2.46
_cell_volume 2302.9(2)
_computing_cell_refinement 'STOE X-AREA'
_computing_data_collection 'STOE X-AREA'
_computing_data_reduction 'STOE X-RED'
_computing_molecular_graphics 'ORTEP32 (Farugia)'
_computing_publication_material 'CIFTAB (Sheldrick)'
_computing_structure_refinement 'SHELXL-97 (Sheldrick, 1997)'
_computing_structure_solution 'SHELXS-97 (Sheldrick, 1990)'
_diffrn_ambient_temperature 150(2)
_diffrn_measured_fraction_theta_full 0.999
_diffrn_measured_fraction_theta_max 0.999
_diffrn_measurement_device_type 'Stoe IPDS-2T'
_diffrn_measurement_method 'omega scans'
_diffrn_radiation_monochromator graphite
_diffrn_radiation_source 'fine-focus sealed tube'
_diffrn_radiation_type MoK\a
_diffrn_radiation_wavelength 0.71073
_diffrn_reflns_av_R_equivalents 0.0313
_diffrn_reflns_av_sigmaI/netI 0.0182
_diffrn_reflns_limit_h_max 13
_diffrn_reflns_limit_h_min -13
_diffrn_reflns_limit_k_max 17
_diffrn_reflns_limit_k_min -15
_diffrn_reflns_limit_l_max 20
_diffrn_reflns_limit_l_min -20
_diffrn_reflns_number 22920
_diffrn_reflns_theta_full 27.00
_diffrn_reflns_theta_max 27.00
_diffrn_reflns_theta_min 2.46
_exptl_absorpt_coefficient_mu 0.139
_exptl_absorpt_correction_T_max 0.9935
_exptl_absorpt_correction_T_min 0.9579
_exptl_absorpt_correction_type integration
_exptl_absorpt_process_details XShape
_exptl_crystal_colour yellow
_exptl_crystal_density_diffrn 1.284
_exptl_crystal_density_method 'not measured'
_exptl_crystal_description piece
_exptl_crystal_F_000 950
_exptl_crystal_size_max 0.30
_exptl_crystal_size_mid 0.16
_exptl_crystal_size_min 0.13
_refine_diff_density_max 0.317
_refine_diff_density_min -0.273
_refine_diff_density_rms 0.037
_refine_ls_extinction_method none
_refine_ls_goodness_of_fit_ref 1.037
_refine_ls_hydrogen_treatment mixed
_refine_ls_matrix_type full
_refine_ls_number_parameters 317
_refine_ls_number_reflns 5020
_refine_ls_number_restraints 10
_refine_ls_restrained_S_all 1.036
_refine_ls_R_factor_all 0.0507
_refine_ls_R_factor_gt 0.0397
_refine_ls_shift/su_max 0.000
_refine_ls_shift/su_mean 0.000
_refine_ls_structure_factor_coef Fsqd
_refine_ls_weighting_details 'calc w=1/[\s^2^(Fo^2^)+(0.0440P)^2^+0.8902P] where P=(Fo^2^+2Fc^2^)/3'
_refine_ls_weighting_scheme calc
_refine_ls_wR_factor_gt 0.0969
_refine_ls_wR_factor_ref 0.1029
_reflns_number_gt 4168
_reflns_number_total 5020
_reflns_threshold_expression >2sigma(I)
_cod_data_source_file c5nj02287h1.cif
_cod_data_source_block varka_r6_01
_cod_depositor_comments 'Adding full bibliography for 7055220--7055222.cif.'
_cod_original_sg_symbol_Hall -P2ybc
_cod_original_sg_symbol_H-M P21/c
_cod_original_formula_sum 'C23 H30.30 N2 O5.15 Si'
_cod_database_code 7055222

loop_
_symmetry_equiv_pos_as_xyz
'x, y, z'
'-x, y+1/2, -z+1/2'
'-x, -y, -z'
'x, -y-1/2, z-1/2'

loop_
_atom_site_label
_atom_site_type_symbol
_atom_site_fract_x
_atom_site_fract_y
_atom_site_fract_z
_atom_site_U_iso_or_equiv
_atom_site_adp_type
_atom_site_occupancy
_atom_site_symmetry_multiplicity
_atom_site_calc_flag
_atom_site_refinement_flags
_atom_site_disorder_assembly
_atom_site_disorder_group
Si1 Si 0.48079(4) 0.09912(3) 0.16243(2) 0.03233(11) Uani 1 1 d . . .
O1 O 0.40260(11) 0.14065(9) 0.07140(7) 0.0458(3) Uani 1 1 d D A .
O2 O 0.57042(12) -0.00213(8) 0.16104(8) 0.0479(3) Uani 1 1 d . A .
O3 O 0.43064(11) 0.12520(9) 0.25126(7) 0.0465(3) Uani 1 1 d . A .
O4 O 0.97819(11) 0.16083(9) -0.03323(8) 0.0480(3) Uani 1 1 d . . .
O5 O 1.07800(12) 0.25151(11) -0.29866(8) 0.0616(4) Uani 1 1 d . . .
N2 N 0.84384(12) 0.28052(10) 0.03523(8) 0.0357(3) Uani 1 1 d . . .
H2N H 0.896(2) 0.222(2) 0.0265(15) 0.087(8) Uiso 1 1 d . . .
N1 N 0.3299(5) -0.0096(4) 0.15015(14) 0.0421(4) Uani 0.828(2) 1 d P A 1
C1 C 0.2927(4) 0.0913(3) 0.0277(3) 0.0536(7) Uani 0.828(2) 1 d PD A 1
H1A H 0.3175 0.0436 -0.0130 0.064 Uiso 0.828(2) 1 calc PR A 1
H1B H 0.2344 0.1411 -0.0034 0.064 Uiso 0.828(2) 1 calc PR A 1
C2 C 0.2268(2) 0.0363(2) 0.08874(15) 0.0559(6) Uani 0.828(2) 1 d P A 1
H2A H 0.1764 0.0830 0.1169 0.067 Uiso 0.828(2) 1 calc PR A 1
H2B H 0.1698 -0.0158 0.0599 0.067 Uiso 0.828(2) 1 calc PR A 1
C3 C 0.5207(2) -0.10038(13) 0.15954(15) 0.0648(6) Uani 0.828(2) 1 d P A 1
H3A H 0.5309 -0.1267 0.2172 0.078 Uiso 0.828(2) 1 calc PR A 1
H3B H 0.5681 -0.1445 0.1271 0.078 Uiso 0.828(2) 1 calc PR A 1
C4 C 0.3840(3) -0.10067(17) 0.12109(17) 0.0580(6) Uani 0.828(2) 1 d P A 1
H4A H 0.3739 -0.1008 0.0594 0.070 Uiso 0.828(2) 1 calc PR A 1
H4B H 0.3414 -0.1605 0.1389 0.070 Uiso 0.828(2) 1 calc PR A 1
C5 C 0.31994(17) 0.08263(15) 0.27328(11) 0.0501(4) Uani 0.828(2) 1 d P A 1
H5A H 0.2464 0.1264 0.2539 0.060 Uiso 0.828(2) 1 calc PR A 1
H5B H 0.3302 0.0765 0.3347 0.060 Uiso 0.828(2) 1 calc PR A 1
C6 C 0.2971(2) -0.01904(17) 0.23375(13) 0.0471(5) Uani 0.828(2) 1 d P A 1
H6A H 0.3511 -0.0698 0.2669 0.057 Uiso 0.828(2) 1 calc PR A 1
H6B H 0.2074 -0.0388 0.2298 0.057 Uiso 0.828(2) 1 calc PR A 1
N1A N 0.314(2) 0.0002(18) 0.1399(6) 0.0421(4) Uani 0.172(2) 1 d PD A 2
C1A C 0.2852(19) 0.1150(13) 0.0199(17) 0.0536(7) Uani 0.172(2) 1 d PD A 2
H1C H 0.2913 0.1172 -0.0401 0.064 Uiso 0.172(2) 1 calc PR A 2
H1D H 0.2160 0.1596 0.0302 0.064 Uiso 0.172(2) 1 calc PR A 2
C2A C 0.2656(12) 0.0025(9) 0.0505(8) 0.0559(6) Uani 0.172(2) 1 d PD A 2
H2C H 0.1748 -0.0156 0.0393 0.067 Uiso 0.172(2) 1 calc PR A 2
H2D H 0.3124 -0.0453 0.0209 0.067 Uiso 0.172(2) 1 calc PR A 2
C3A C 0.5207(2) -0.10038(13) 0.15954(15) 0.0648(6) Uani 0.172(2) 1 d PD A 2
H3C H 0.5671 -0.1393 0.2069 0.078 Uiso 0.172(2) 1 calc PR A 2
H3D H 0.5313 -0.1341 0.1071 0.078 Uiso 0.172(2) 1 calc PR A 2
C4A C 0.3726(8) -0.0957(8) 0.1660(9) 0.0580(6) Uani 0.172(2) 1 d PD A 2
H4C H 0.3272 -0.1491 0.1307 0.070 Uiso 0.172(2) 1 calc PR A 2
H4D H 0.3630 -0.1089 0.2244 0.070 Uiso 0.172(2) 1 calc PR A 2
C5A C 0.31994(17) 0.08263(15) 0.27328(11) 0.0501(4) Uani 0.172(2) 1 d PD A 2
H5C H 0.2740 0.1342 0.2997 0.060 Uiso 0.172(2) 1 calc PR A 2
H5D H 0.3442 0.0284 0.3144 0.060 Uiso 0.172(2) 1 calc PR A 2
C6A C 0.2281(8) 0.0383(8) 0.1924(5) 0.0471(5) Uani 0.172(2) 1 d PD A 2
H6C H 0.1744 -0.0159 0.2084 0.057 Uiso 0.172(2) 1 calc PR A 2
H6D H 0.1730 0.0912 0.1632 0.057 Uiso 0.172(2) 1 calc PR A 2
C7 C 0.60833(14) 0.19737(11) 0.17332(9) 0.0348(3) Uani 1 1 d . A .
H7A H 0.5689 0.2637 0.1771 0.042 Uiso 1 1 calc R . .
H7B H 0.6678 0.1859 0.2262 0.042 Uiso 1 1 calc R . .
C8 C 0.68333(14) 0.19929(12) 0.10171(9) 0.0371(3) Uani 1 1 d . . .
H8A H 0.7340 0.1373 0.1037 0.045 Uiso 1 1 calc R A .
H8B H 0.6231 0.1996 0.0482 0.045 Uiso 1 1 calc R . .
C9 C 0.77163(14) 0.28862(11) 0.10344(9) 0.0349(3) Uani 1 1 d . A .
H9A H 0.7216 0.3512 0.0974 0.042 Uiso 1 1 calc R . .
H9B H 0.8304 0.2908 0.1576 0.042 Uiso 1 1 calc R . .
C10 C 0.83756(12) 0.34116(11) -0.02814(9) 0.0308(3) Uani 1 1 d . . .
C11 C 0.76788(13) 0.43781(11) -0.02904(8) 0.0297(3) Uani 1 1 d . . .
C12 C 0.82280(14) 0.51608(11) 0.02057(9) 0.0353(3) Uani 1 1 d . . .
H12 H 0.9028 0.5071 0.0554 0.042 Uiso 1 1 calc R . .
C13 C 0.76112(16) 0.60735(11) 0.01942(10) 0.0404(3) Uani 1 1 d . . .
H13 H 0.7996 0.6609 0.0528 0.048 Uiso 1 1 calc R . .
C14 C 0.64435(17) 0.62052(12) -0.02998(11) 0.0451(4) Uani 1 1 d . . .
H14 H 0.6017 0.6827 -0.0303 0.054 Uiso 1 1 calc R . .
C15 C 0.58978(17) 0.54238(14) -0.07908(12) 0.0507(4) Uani 1 1 d . . .
H15 H 0.5091 0.5514 -0.1130 0.061 Uiso 1 1 calc R . .
C16 C 0.65062(15) 0.45110(12) -0.07970(10) 0.0414(4) Uani 1 1 d . . .
H16 H 0.6126 0.3983 -0.1143 0.050 Uiso 1 1 calc R . .
C17 C 0.90181(13) 0.31580(11) -0.09617(9) 0.0333(3) Uani 1 1 d . . .
C18 C 0.96985(14) 0.22258(12) -0.09489(10) 0.0394(3) Uani 1 1 d . . .
C19 C 1.02934(15) 0.20036(13) -0.16478(11) 0.0454(4) Uani 1 1 d . . .
H19 H 1.0725 0.1387 -0.1666 0.054 Uiso 1 1 calc R . .
C20 C 1.02490(15) 0.26674(14) -0.22895(11) 0.0459(4) Uani 1 1 d . . .
C21 C 0.96099(16) 0.35880(14) -0.22943(10) 0.0450(4) Uani 1 1 d . . .
H21 H 0.9599 0.4046 -0.2741 0.054 Uiso 1 1 calc R . .
C22 C 0.90025(15) 0.38110(12) -0.16412(10) 0.0382(3) Uani 1 1 d . . .
H22 H 0.8558 0.4425 -0.1648 0.046 Uiso 1 1 calc R . .
C23 C 1.1371(3) 0.1574(2) -0.30625(17) 0.0920(9) Uani 1 1 d . . .
H23A H 1.2081 0.1489 -0.2600 0.138 Uiso 1 1 calc R . .
H23B H 1.1683 0.1548 -0.3593 0.138 Uiso 1 1 calc R . .
H23C H 1.0755 0.1037 -0.3047 0.138 Uiso 1 1 calc R . .
O6 O 0.9486(8) 0.4808(6) 0.5879(5) 0.0484(18) Uani 0.15 1 d PD B 1
H1O H 0.985(11) 0.540(4) 0.573(7) 0.058 Uiso 0.15 1 d PD C 1
H2O H 0.964(12) 0.433(6) 0.548(6) 0.058 Uiso 0.15 1 d PD D 1

loop_
_atom_site_aniso_label
_atom_site_aniso_U_11
_atom_site_aniso_U_22
_atom_site_aniso_U_33
_atom_site_aniso_U_23
_atom_site_aniso_U_13
_atom_site_aniso_U_12
Si1 0.0378(2) 0.0313(2) 0.0300(2) 0.00093(15) 0.01156(15) 0.00038(16)
O1 0.0495(6) 0.0425(6) 0.0414(6) 0.0085(5) -0.0028(5) -0.0135(5)
O2 0.0549(7) 0.0330(6) 0.0622(7) 0.0052(5) 0.0277(6) 0.0060(5)
O3 0.0487(6) 0.0538(7) 0.0418(6) -0.0086(5) 0.0213(5) -0.0033(5)
O4 0.0430(6) 0.0413(6) 0.0614(7) -0.0001(6) 0.0135(5) 0.0085(5)
O5 0.0520(7) 0.0816(10) 0.0590(8) -0.0340(7) 0.0314(6) -0.0189(7)
N2 0.0320(6) 0.0369(7) 0.0397(7) 0.0019(5) 0.0101(5) 0.0028(5)
N1 0.0500(16) 0.0385(13) 0.0399(9) 0.0049(8) 0.0136(10) -0.0058(7)
C1 0.0598(12) 0.058(2) 0.0386(13) 0.0115(14) -0.0047(8) -0.0232(14)
C2 0.0542(13) 0.0624(15) 0.0476(13) 0.0097(11) -0.0010(10) -0.0204(11)
C3 0.0851(15) 0.0324(9) 0.0906(15) 0.0015(9) 0.0531(13) 0.0056(9)
C4 0.0878(17) 0.0354(10) 0.0562(15) -0.0063(11) 0.0276(13) -0.0143(11)
C5 0.0452(9) 0.0629(11) 0.0486(9) 0.0058(8) 0.0259(8) 0.0084(8)
C6 0.0443(11) 0.0548(12) 0.0456(11) 0.0137(9) 0.0170(8) -0.0011(9)
N1A 0.0500(16) 0.0385(13) 0.0399(9) 0.0049(8) 0.0136(10) -0.0058(7)
C1A 0.0598(12) 0.058(2) 0.0386(13) 0.0115(14) -0.0047(8) -0.0232(14)
C2A 0.0542(13) 0.0624(15) 0.0476(13) 0.0097(11) -0.0010(10) -0.0204(11)
C3A 0.0851(15) 0.0324(9) 0.0906(15) 0.0015(9) 0.0531(13) 0.0056(9)
C4A 0.0878(17) 0.0354(10) 0.0562(15) -0.0063(11) 0.0276(13) -0.0143(11)
C5A 0.0452(9) 0.0629(11) 0.0486(9) 0.0058(8) 0.0259(8) 0.0084(8)
C6A 0.0443(11) 0.0548(12) 0.0456(11) 0.0137(9) 0.0170(8) -0.0011(9)
C7 0.0377(7) 0.0362(8) 0.0312(7) -0.0023(6) 0.0081(6) 0.0007(6)
C8 0.0396(8) 0.0371(8) 0.0365(7) -0.0026(6) 0.0119(6) -0.0020(6)
C9 0.0365(7) 0.0368(8) 0.0326(7) 0.0016(6) 0.0091(6) 0.0013(6)
C10 0.0253(6) 0.0322(7) 0.0350(7) -0.0048(6) 0.0055(5) -0.0050(5)
C11 0.0298(7) 0.0316(7) 0.0293(6) -0.0007(5) 0.0095(5) -0.0035(5)
C12 0.0355(7) 0.0369(8) 0.0337(7) -0.0035(6) 0.0068(6) -0.0070(6)
C13 0.0520(9) 0.0316(7) 0.0405(8) -0.0051(6) 0.0164(7) -0.0079(7)
C14 0.0554(10) 0.0328(8) 0.0503(9) 0.0032(7) 0.0183(8) 0.0072(7)
C15 0.0441(9) 0.0476(10) 0.0562(10) -0.0004(8) -0.0026(8) 0.0097(8)
C16 0.0375(8) 0.0387(8) 0.0450(8) -0.0068(7) -0.0015(6) 0.0006(7)
C17 0.0267(6) 0.0349(7) 0.0396(8) -0.0087(6) 0.0096(6) -0.0062(6)
C18 0.0282(7) 0.0388(8) 0.0519(9) -0.0123(7) 0.0092(6) -0.0049(6)
C19 0.0310(7) 0.0476(9) 0.0592(10) -0.0214(8) 0.0122(7) -0.0032(7)
C20 0.0332(8) 0.0588(10) 0.0493(9) -0.0269(8) 0.0170(7) -0.0155(7)
C21 0.0447(9) 0.0528(10) 0.0406(8) -0.0107(7) 0.0162(7) -0.0178(8)
C22 0.0377(8) 0.0386(8) 0.0405(8) -0.0080(6) 0.0125(6) -0.0105(6)
C23 0.0877(17) 0.111(2) 0.0888(18) -0.0403(16) 0.0487(15) 0.0174(16)
O6 0.049(4) 0.047(4) 0.049(4) 0.006(4) 0.007(4) -0.008(4)

loop_
_atom_type_symbol
_atom_type_description
_atom_type_scat_dispersion_real
_atom_type_scat_dispersion_imag
_atom_type_scat_source
C C 0.0033 0.0016 'International Tables Vol C Tables 4.2.6.8 and 6.1.1.4'
H H 0.0000 0.0000 'International Tables Vol C Tables 4.2.6.8 and 6.1.1.4'
N N 0.0061 0.0033 'International Tables Vol C Tables 4.2.6.8 and 6.1.1.4'
O O 0.0106 0.0060 'International Tables Vol C Tables 4.2.6.8 and 6.1.1.4'
Si Si 0.0817 0.0704 'International Tables Vol C Tables 4.2.6.8 and 6.1.1.4'

loop_
_geom_angle_atom_site_label_1
_geom_angle_atom_site_label_2
_geom_angle_atom_site_label_3
_geom_angle
O2 Si1 O1 117.53(7)
O2 Si1 O3 117.26(7)
O1 Si1 O3 120.87(7)
O2 Si1 C7 99.06(7)
O1 Si1 C7 95.47(6)
O3 Si1 C7 96.43(6)
O2 Si1 N1 82.87(7)
O1 Si1 N1 83.68(7)
O3 Si1 N1 82.56(7)
C7 Si1 N1 178.07(8)
O2 Si1 N1A 87.8(2)
O1 Si1 N1A 77.6(3)
O3 Si1 N1A 83.9(2)
C7 Si1 N1A 172.0(3)
C1 O1 Si1 122.18(14)
C1A O1 Si1 134.3(8)
C3 O2 Si1 122.59(12)
C5 O3 Si1 123.17(11)
C20 O5 C23 117.32(18)
C10 N2 C9 126.29(13)
C10 N2 H2N 109.6(14)
C9 N2 H2N 123.6(14)
C4 N1 C6 113.6(3)
C4 N1 C2 114.7(3)
C6 N1 C2 112.7(3)
C4 N1 Si1 104.9(3)
C6 N1 Si1 105.6(3)
C2 N1 Si1 104.0(3)
O1 C1 C2 109.8(3)
O1 C1 H1A 109.7
C2 C1 H1A 109.7
O1 C1 H1B 109.7
C2 C1 H1B 109.7
H1A C1 H1B 108.2
N1 C2 C1 105.3(3)
N1 C2 H2A 110.7
C1 C2 H2A 110.7
N1 C2 H2B 110.7
C1 C2 H2B 110.7
H2A C2 H2B 108.8
O2 C3 C4 110.46(17)
O2 C3 H3A 109.6
C4 C3 H3A 109.6
O2 C3 H3B 109.6
C4 C3 H3B 109.6
H3A C3 H3B 108.1
N1 C4 C3 106.2(3)
N1 C4 H4A 110.5
C3 C4 H4A 110.5
N1 C4 H4B 110.5
C3 C4 H4B 110.5
H4A C4 H4B 108.7
O3 C5 C6 109.60(14)
O3 C5 H5A 109.8
C6 C5 H5A 109.8
O3 C5 H5B 109.8
C6 C5 H5B 109.8
H5A C5 H5B 108.2
N1 C6 C5 105.7(3)
N1 C6 H6A 110.6
C5 C6 H6A 110.6
N1 C6 H6B 110.6
C5 C6 H6B 110.6
H6A C6 H6B 108.7
C2A N1A C4A 111.7(14)
C2A N1A C6A 115.1(13)
C4A N1A C6A 115.0(13)
C2A N1A Si1 107.0(14)
C4A N1A Si1 100.8(13)
C6A N1A Si1 105.8(14)
O1 C1A C2A 101.1(7)
O1 C1A H1C 111.6
C2A C1A H1C 111.6
O1 C1A H1D 111.6
C2A C1A H1D 111.6
H1C C1A H1D 109.4
N1A C2A C1A 106.6(16)
N1A C2A H2C 110.4
C1A C2A H2C 110.4
N1A C2A H2D 110.4
C1A C2A H2D 110.4
H2C C2A H2D 108.6
N1A C4A H4C 109.0
N1A C4A H4D 109.0
H4C C4A H4D 107.8
N1A C6A H6C 110.9
N1A C6A H6D 110.9
H6C C6A H6D 108.9
C8 C7 Si1 114.28(10)
C8 C7 H7A 108.7
Si1 C7 H7A 108.7
C8 C7 H7B 108.7
Si1 C7 H7B 108.7
H7A C7 H7B 107.6
C9 C8 C7 114.11(12)
C9 C8 H8A 108.7
C7 C8 H8A 108.7
C9 C8 H8B 108.7
C7 C8 H8B 108.7
H8A C8 H8B 107.6
N2 C9 C8 109.76(12)
N2 C9 H9A 109.7
C8 C9 H9A 109.7
N2 C9 H9B 109.7
C8 C9 H9B 109.7
H9A C9 H9B 108.2
N2 C10 C17 119.63(13)
N2 C10 C11 120.21(12)
C17 C10 C11 120.13(12)
C12 C11 C16 119.74(14)
C12 C11 C10 119.13(12)
C16 C11 C10 121.11(13)
C13 C12 C11 120.20(14)
C13 C12 H12 119.9
C11 C12 H12 119.9
C14 C13 C12 120.26(14)
C14 C13 H13 119.9
C12 C13 H13 119.9
C13 C14 C15 119.39(15)
C13 C14 H14 120.3
C15 C14 H14 120.3
C14 C15 C16 121.24(16)
C14 C15 H15 119.4
C16 C15 H15 119.4
C15 C16 C11 119.16(15)
C15 C16 H16 120.4
C11 C16 H16 120.4
C22 C17 C10 121.00(14)
C22 C17 C18 118.96(13)
C10 C17 C18 120.03(14)
O4 C18 C19 120.35(15)
O4 C18 C17 122.04(14)
C19 C18 C17 117.62(15)
C20 C19 C18 120.82(16)
C20 C19 H19 119.6
C18 C19 H19 119.6
C19 C20 O5 124.90(17)
C19 C20 C21 121.64(15)
O5 C20 C21 113.45(17)
C22 C21 C20 118.84(17)
C22 C21 H21 120.6
C20 C21 H21 120.6
C21 C22 C17 122.08(16)
C21 C22 H22 119.0
C17 C22 H22 119.0
O5 C23 H23A 109.5
O5 C23 H23B 109.5
H23A C23 H23B 109.5
O5 C23 H23C 109.5
H23A C23 H23C 109.5
H23B C23 H23C 109.5
H1O O6 H2O 106(4)

loop_
_geom_bond_atom_site_label_1
_geom_bond_atom_site_label_2
_geom_bond_distance
Si1 O2 1.6648(12)
Si1 O1 1.6652(12)
Si1 O3 1.6659(11)
Si1 C7 1.8843(16)
Si1 N1 2.161(6)
Si1 N1A 2.20(3)
O1 C1 1.428(2)
O1 C1A 1.428(2)
O2 C3 1.418(2)
O3 C5 1.420(2)
O4 C18 1.291(2)
O5 C20 1.3712(19)
O5 C23 1.426(3)
N2 C10 1.3050(19)
N2 C9 1.4652(18)
N2 H2N 0.99(3)
N1 C4 1.464(3)
N1 C6 1.469(3)
N1 C2 1.488(3)
C1 C2 1.510(5)
C1 H1A 0.9900
C1 H1B 0.9900
C2 H2A 0.9900
C2 H2B 0.9900
C3 C4 1.491(4)
C3 H3A 0.9900
C3 H3B 0.9900
C4 H4A 0.9900
C4 H4B 0.9900
C5 C6 1.507(3)
C5 H5A 0.9900
C5 H5B 0.9900
C6 H6A 0.9900
C6 H6B 0.9900
N1A C2A 1.458(10)
N1A C4A 1.458(10)
N1A C6A 1.458(10)
C1A C2A 1.612(8)
C1A H1C 0.9900
C1A H1D 0.9900
C2A H2C 0.9900
C2A H2D 0.9900
C4A H4C 0.9900
C4A H4D 0.9900
C6A H6C 0.9900
C6A H6D 0.9900
C7 C8 1.5285(19)
C7 H7A 0.9900
C7 H7B 0.9900
C8 C9 1.523(2)
C8 H8A 0.9900
C8 H8B 0.9900
C9 H9A 0.9900
C9 H9B 0.9900
C10 C17 1.4439(19)
C10 C11 1.493(2)
C11 C12 1.390(2)
C11 C16 1.390(2)
C12 C13 1.388(2)
C12 H12 0.9500
C13 C14 1.377(2)
C13 H13 0.9500
C14 C15 1.383(3)
C14 H14 0.9500
C15 C16 1.386(2)
C15 H15 0.9500
C16 H16 0.9500
C17 C22 1.408(2)
C17 C18 1.444(2)
C18 C19 1.430(2)
C19 C20 1.366(3)
C19 H19 0.9500
C20 C21 1.410(3)
C21 C22 1.374(2)
C21 H21 0.9500
C22 H22 0.9500
C23 H23A 0.9800
C23 H23B 0.9800
C23 H23C 0.9800
O6 H1O 0.94(2)
O6 H2O 0.939(19)

loop_
_geom_torsion_atom_site_label_1
_geom_torsion_atom_site_label_2
_geom_torsion_atom_site_label_3
_geom_torsion_atom_site_label_4
_geom_torsion
O2 Si1 O1 C1 74.5(3)
O3 Si1 O1 C1 -81.4(3)
C7 Si1 O1 C1 177.7(3)
N1 Si1 O1 C1 -4.0(3)
N1A Si1 O1 C1 -6.4(4)
O2 Si1 O1 C1A 83(2)
O3 Si1 O1 C1A -73(2)
C7 Si1 O1 C1A -173(2)
N1 Si1 O1 C1A 5(2)
N1A Si1 O1 C1A 3(2)
O1 Si1 O2 C3 -83.53(16)
O3 Si1 O2 C3 73.29(16)
C7 Si1 O2 C3 175.40(15)
N1 Si1 O2 C3 -4.51(16)
N1A Si1 O2 C3 -8.7(3)
O2 Si1 O3 C5 -85.17(14)
O1 Si1 O3 C5 70.84(15)
C7 Si1 O3 C5 171.16(14)
N1 Si1 O3 C5 -7.18(14)
N1A Si1 O3 C5 -0.8(3)
O2 Si1 N1 C4 -17.71(16)
O1 Si1 N1 C4 101.14(16)
O3 Si1 N1 C4 -136.51(16)
N1A Si1 N1 C4 122(2)
O2 Si1 N1 C6 102.63(15)
O1 Si1 N1 C6 -138.52(15)
O3 Si1 N1 C6 -16.17(14)
N1A Si1 N1 C6 -118(2)
O2 Si1 N1 C2 -138.47(18)
O1 Si1 N1 C2 -19.62(17)
O3 Si1 N1 C2 102.73(18)
C1A O1 C1 C2 -125(8)
Si1 O1 C1 C2 27.2(5)
C4 N1 C2 C1 -78.5(5)
C6 N1 C2 C1 149.4(4)
Si1 N1 C2 C1 35.5(3)
O1 C1 C2 N1 -40.9(5)
Si1 O2 C3 C4 26.1(2)
C6 N1 C4 C3 -82.0(4)
C2 N1 C4 C3 146.3(3)
Si1 N1 C4 C3 32.9(2)
O2 C3 C4 N1 -38.3(3)
Si1 O3 C5 C6 28.9(2)
C4 N1 C6 C5 146.8(3)
C2 N1 C6 C5 -80.6(4)
Si1 N1 C6 C5 32.27(19)
O3 C5 C6 N1 -38.9(2)
O2 Si1 N1A C2A -97.4(8)
O1 Si1 N1A C2A 21.5(7)
O3 Si1 N1A C2A 144.9(8)
N1 Si1 N1A C2A -138(3)
O2 Si1 N1A C4A 19.5(7)
O1 Si1 N1A C4A 138.3(7)
O3 Si1 N1A C4A -98.2(7)
N1 Si1 N1A C4A -21(2)
O2 Si1 N1A C6A 139.5(6)
O1 Si1 N1A C6A -101.7(6)
O3 Si1 N1A C6A 21.8(6)
Si1 O1 C1A C2A -23(3)
C4A N1A C2A C1A -146(2)
C6A N1A C2A C1A 81(3)
Si1 N1A C2A C1A -36.2(15)
O1 C1A C2A N1A 36(3)
O2 Si1 C7 C8 60.42(12)
O1 Si1 C7 C8 -58.62(12)
O3 Si1 C7 C8 179.41(11)
Si1 C7 C8 C9 170.80(11)
C10 N2 C9 C8 115.62(16)
C7 C8 C9 N2 176.89(12)
C9 N2 C10 C17 -171.60(13)
C9 N2 C10 C11 10.4(2)
N2 C10 C11 C12 75.19(17)
C17 C10 C11 C12 -102.82(16)
N2 C10 C11 C16 -106.03(17)
C17 C10 C11 C16 75.97(18)
C16 C11 C12 C13 -0.2(2)
C10 C11 C12 C13 178.59(13)
C11 C12 C13 C14 0.9(2)
C12 C13 C14 C15 -0.7(2)
C13 C14 C15 C16 -0.2(3)
C14 C15 C16 C11 0.9(3)
C12 C11 C16 C15 -0.7(2)
C10 C11 C16 C15 -179.45(15)
N2 C10 C17 C22 -177.94(13)
C11 C10 C17 C22 0.1(2)
N2 C10 C17 C18 1.6(2)
C11 C10 C17 C18 179.59(12)
C22 C17 C18 O4 177.84(14)
C10 C17 C18 O4 -1.7(2)
C22 C17 C18 C19 -1.8(2)
C10 C17 C18 C19 178.65(13)
O4 C18 C19 C20 -177.66(15)
C17 C18 C19 C20 2.0(2)
C18 C19 C20 O5 -179.36(14)
C18 C19 C20 C21 -0.6(2)
C23 O5 C20 C19 3.0(3)
C23 O5 C20 C21 -175.78(17)
C19 C20 C21 C22 -1.0(2)
O5 C20 C21 C22 177.86(14)
C20 C21 C22 C17 1.2(2)
C10 C17 C22 C21 179.78(14)
C18 C17 C22 C21 0.3(2)
